data_4113116
loop_
_publ_author_name
'Joshua S. Figueroa'
'Christopher C. Cummins'

_publ_contact_author 'Christorpher C. Cummins'
_publ_contact_author_email ccummins@mit.edu
_publ_section_title
;
 Phosphaalkynes from Acid Chlorides via P for O(Cl) Metathesis: A
 Recyclable Niobium Phosphide (P3-) Reagent that Effects C-P Triple-Bond
 Formation
;
_journal_name_full 'Journal of the American Chemical Society'
_journal_page_first 13916
_journal_page_last 13917
_journal_paper_doi 10.1021/ja0461522
_journal_volume 126
_journal_year 2004
_chemical_formula_sum 'C50 H75 N3 Nb O P'
_chemical_formula_weight 858.01
_chemical_name_common (1-AdC(P)O)Nb(N[Np]Ar)3
_chemical_name_systematic
; 
 ? 
;
_space_group_IT_number 14
_symmetry_cell_setting monoclinic
_symmetry_space_group_name_Hall '-P 2ybc'
_symmetry_space_group_name_H-M 'P 1 21/c 1'
_atom_sites_solution_hydrogens geom
_atom_sites_solution_primary direct
_atom_sites_solution_secondary difmap
_audit_creation_method SHELXL-97
_cell_angle_alpha 90.00
_cell_angle_beta 115.9950(10)
_cell_angle_gamma 90.00
_cell_formula_units_Z 4
_cell_length_a 12.5441(10)
_cell_length_b 34.834(3)
_cell_length_c 12.2793(10)
_cell_measurement_reflns_used 28
_cell_measurement_temperature 193(2)
_cell_measurement_theta_max 22.5
_cell_measurement_theta_min 1.94
_cell_volume 4822.8(7)
_computing_cell_refinement 'Bruker SMART'
_computing_data_collection 'Bruker SMART'
_computing_data_reduction 'Bruker SHELXTL'
_computing_molecular_graphics 'Bruker SHELXTL'
_computing_publication_material 'Bruker SHELXTL'
_computing_structure_refinement 'SHELXL-97 (Sheldrick, 1997)'
_computing_structure_solution 'SHELXS-97 (Sheldrick, 1990)'
_diffrn_ambient_temperature 193(2)
_diffrn_measured_fraction_theta_full 0.997
_diffrn_measured_fraction_theta_max 0.997
_diffrn_measurement_device_type 'CCD area detector'
_diffrn_measurement_method 'phi and omega scans'
_diffrn_radiation_monochromator graphite
_diffrn_radiation_source 'fine-focus sealed tube'
_diffrn_radiation_type MoK\a
_diffrn_radiation_wavelength 0.71073
_diffrn_reflns_av_R_equivalents 0.1356
_diffrn_reflns_av_sigmaI/netI 0.1256
_diffrn_reflns_limit_h_max 13
_diffrn_reflns_limit_h_min -7
_diffrn_reflns_limit_k_max 35
_diffrn_reflns_limit_k_min -37
_diffrn_reflns_limit_l_max 13
_diffrn_reflns_limit_l_min -13
_diffrn_reflns_number 18407
_diffrn_reflns_theta_full 22.50
_diffrn_reflns_theta_max 22.50
_diffrn_reflns_theta_min 1.94
_exptl_absorpt_coefficient_mu 0.320
_exptl_absorpt_correction_T_max 0.4767
_exptl_absorpt_correction_T_min 0.4169
_exptl_absorpt_correction_type empirical
_exptl_crystal_colour 'cherry red'
_exptl_crystal_density_diffrn 1.182
_exptl_crystal_description needle
_exptl_crystal_F_000 1840
_exptl_crystal_size_max 0.23
_exptl_crystal_size_mid 0.05
_exptl_crystal_size_min 0.01
_refine_diff_density_max 0.790
_refine_diff_density_min -1.176
_refine_diff_density_rms 0.098
_refine_ls_extinction_method none
_refine_ls_goodness_of_fit_ref 1.102
_refine_ls_hydrogen_treatment mixed
_refine_ls_matrix_type full
_refine_ls_number_parameters 505
_refine_ls_number_reflns 6285
_refine_ls_number_restraints 0
_refine_ls_restrained_S_all 1.102
_refine_ls_R_factor_all 0.1362
_refine_ls_R_factor_gt 0.0906
_refine_ls_shift/su_max 0.000
_refine_ls_shift/su_mean 0.000
_refine_ls_structure_factor_coef Fsqd
_refine_ls_weighting_details 'calc w=1/[\s^2^(Fo^2^)+(0.0712P)^2^+13.5422P] where P=(Fo^2^+2Fc^2^)/3'
_refine_ls_weighting_scheme calc
_refine_ls_wR_factor_gt 0.1833
_refine_ls_wR_factor_ref 0.2001
_reflns_number_gt 4363
_reflns_number_total 6285
_reflns_threshold_expression >2sigma(I)
_cod_data_source_file ja0461522si20040629_120747_3.cif
_cod_data_source_block 4-1-Ad
_cod_database_code 4113116

loop_
_symmetry_equiv_pos_as_xyz
'x, y, z'
'-x, y+1/2, -z+1/2'
'-x, -y, -z'
'x, -y-1/2, z-1/2'

loop_
_atom_site_label
_atom_site_type_symbol
_atom_site_fract_x
_atom_site_fract_y
_atom_site_fract_z
_atom_site_U_iso_or_equiv
_atom_site_adp_type
_atom_site_occupancy
_atom_site_symmetry_multiplicity
_atom_site_calc_flag
_atom_site_refinement_flags
Nb1 Nb 0.85453(6) 0.13150(2) 0.30422(7) 0.0251(3) Uani 1 1 d .
P1 P 0.8793(2) 0.15324(7) 0.5073(2) 0.0374(6) Uani 1 1 d .
O1 O 1.0074(5) 0.16862(15) 0.3916(5) 0.0289(14) Uani 1 1 d .
N1 N 0.9684(6) 0.0917(2) 0.2958(6) 0.0307(17) Uani 1 1 d .
N2 N 0.7662(5) 0.16438(17) 0.1662(6) 0.0255(16) Uani 1 1 d .
N3 N 0.7263(6) 0.09420(18) 0.2856(6) 0.0315(18) Uani 1 1 d .
C11 C 0.9265(7) 0.0580(2) 0.2242(7) 0.026(2) Uani 1 1 d .
C12 C 0.8752(7) 0.0601(3) 0.0986(8) 0.039(2) Uani 1 1 d .
H12A H 0.8668 0.0840 0.0623 0.047 Uiso 1 1 calc R
C13 C 0.8358(9) 0.0277(3) 0.0245(9) 0.052(3) Uani 1 1 d .
C14 C 0.8522(8) -0.0076(3) 0.0800(10) 0.053(3) Uani 1 1 d .
H14A H 0.8285 -0.0297 0.0324 0.064 Uiso 1 1 calc R
C15 C 0.9038(7) -0.0112(3) 0.2067(9) 0.043(2) Uani 1 1 d .
C16 C 0.9385(7) 0.0215(3) 0.2745(8) 0.035(2) Uani 1 1 d .
H16A H 0.9718 0.0193 0.3584 0.043 Uiso 1 1 calc R
C17 C 1.0939(7) 0.0892(3) 0.3891(7) 0.032(2) Uani 1 1 d .
H17A H 1.1058 0.0643 0.4279 0.039 Uiso 1 1 calc R
H17B H 1.1065 0.1085 0.4505 0.039 Uiso 1 1 calc R
C18 C 1.1890(7) 0.0946(3) 0.3427(8) 0.037(2) Uani 1 1 d .
C19 C 1.3098(8) 0.0949(3) 0.4564(9) 0.055(3) Uani 1 1 d .
H19A H 1.3724 0.0984 0.4324 0.082 Uiso 1 1 calc R
H19B H 1.3208 0.0709 0.4985 0.082 Uiso 1 1 calc R
H19C H 1.3113 0.1155 0.5089 0.082 Uiso 1 1 calc R
C21 C 0.7574(7) 0.1578(2) 0.0463(7) 0.025(2) Uani 1 1 d .
C22 C 0.6540(7) 0.1466(2) -0.0495(7) 0.029(2) Uani 1 1 d .
H22A H 0.5850 0.1448 -0.0394 0.035 Uiso 1 1 calc R
C23 C 0.6509(8) 0.1380(2) -0.1612(7) 0.036(2) Uani 1 1 d .
C24 C 0.7565(8) 0.1413(2) -0.1744(8) 0.037(2) Uani 1 1 d .
H24A H 0.7556 0.1360 -0.2490 0.045 Uiso 1 1 calc R
C25 C 0.8610(7) 0.1522(2) -0.0789(8) 0.035(2) Uani 1 1 d .
C26 C 0.8617(7) 0.1608(2) 0.0319(7) 0.032(2) Uani 1 1 d .
H26A H 0.9318 0.1685 0.0967 0.038 Uiso 1 1 calc R
C27 C 0.6810(7) 0.1935(2) 0.1704(7) 0.029(2) Uani 1 1 d .
H27A H 0.6768 0.1904 0.2469 0.035 Uiso 1 1 calc R
H27B H 0.6033 0.1873 0.1067 0.035 Uiso 1 1 calc R
C28 C 0.7043(7) 0.2357(2) 0.1575(8) 0.032(2) Uani 1 1 d .
C29 C 0.6940(9) 0.2455(3) 0.0321(9) 0.052(3) Uani 1 1 d .
H29A H 0.6165 0.2386 -0.0284 0.078 Uiso 1 1 calc R
H29B H 0.7529 0.2315 0.0183 0.078 Uiso 1 1 calc R
H29C H 0.7061 0.2726 0.0275 0.078 Uiso 1 1 calc R
C31 C 0.6129(6) 0.0940(2) 0.1794(7) 0.026(2) Uani 1 1 d .
C32 C 0.5238(8) 0.1192(2) 0.1714(8) 0.035(2) Uani 1 1 d .
H32A H 0.5376 0.1366 0.2335 0.042 Uiso 1 1 calc R
C33 C 0.4130(9) 0.1183(3) 0.0694(11) 0.053(3) Uani 1 1 d .
C34 C 0.3961(8) 0.0933(3) -0.0194(9) 0.049(3) Uani 1 1 d .
H34A H 0.3238 0.0936 -0.0883 0.059 Uiso 1 1 calc R
C35 C 0.4807(9) 0.0671(3) -0.0133(8) 0.046(3) Uani 1 1 d .
C36 C 0.5892(8) 0.0677(2) 0.0882(7) 0.035(2) Uani 1 1 d .
H36A H 0.6471 0.0500 0.0947 0.042 Uiso 1 1 calc R
C37 C 0.7471(7) 0.0600(3) 0.3631(8) 0.041(2) Uani 1 1 d .
H37A H 0.8289 0.0610 0.4239 0.049 Uiso 1 1 calc R
H37B H 0.7399 0.0377 0.3129 0.049 Uiso 1 1 calc R
C38 C 0.6695(7) 0.0523(3) 0.4306(8) 0.034(2) Uani 1 1 d .
C39 C 0.6595(9) 0.0875(3) 0.4957(9) 0.061(3) Uani 1 1 d .
H39A H 0.7374 0.0965 0.5489 0.092 Uiso 1 1 calc R
H39B H 0.6170 0.0813 0.5421 0.092 Uiso 1 1 calc R
H39C H 0.6177 0.1071 0.4377 0.092 Uiso 1 1 calc R
C41 C 1.0006(7) 0.1742(2) 0.4941(7) 0.028(2) Uani 1 1 d .
C42 C 1.0984(7) 0.1978(2) 0.5895(7) 0.028(2) Uani 1 1 d .
C43 C 1.2225(8) 0.1839(3) 0.6017(9) 0.050(3) Uani 1 1 d .
H43A H 1.2351 0.1573 0.6273 0.060 Uiso 1 1 calc R
H43B H 1.2246 0.1858 0.5238 0.060 Uiso 1 1 calc R
C44 C 1.1005(8) 0.1934(3) 0.7144(8) 0.040(2) Uani 1 1 d .
H44A H 1.1130 0.1667 0.7386 0.048 Uiso 1 1 calc R
H44B H 1.0243 0.2012 0.7099 0.048 Uiso 1 1 calc R
C45 C 1.0842(8) 0.2400(2) 0.5544(8) 0.039(2) Uani 1 1 d .
H45A H 1.0077 0.2489 0.5458 0.047 Uiso 1 1 calc R
H45B H 1.0860 0.2429 0.4767 0.047 Uiso 1 1 calc R
C46 C 1.3216(8) 0.2092(3) 0.6958(8) 0.038(2) Uani 1 1 d .
H46A H 1.3989 0.2010 0.7023 0.045 Uiso 1 1 calc R
C47 C 1.3186(8) 0.2040(3) 0.8177(8) 0.040(2) Uani 1 1 d .
H47A H 1.3834 0.2182 0.8795 0.048 Uiso 1 1 calc R
H47B H 1.3289 0.1771 0.8400 0.048 Uiso 1 1 calc R
C48 C 1.2005(8) 0.2183(2) 0.8116(8) 0.038(2) Uani 1 1 d .
H48A H 1.1997 0.2155 0.8907 0.046 Uiso 1 1 calc R
C49 C 1.1795(8) 0.2592(3) 0.7709(8) 0.046(3) Uani 1 1 d .
H49A H 1.2393 0.2753 0.8315 0.055 Uiso 1 1 calc R
H49B H 1.1026 0.2673 0.7636 0.055 Uiso 1 1 calc R
C51 C 1.1834(8) 0.2649(3) 0.6502(8) 0.043(2) Uani 1 1 d .
H51A H 1.1720 0.2920 0.6266 0.052 Uiso 1 1 calc R
C52 C 1.3012(8) 0.2504(3) 0.6583(9) 0.045(2) Uani 1 1 d .
H52A H 1.3019 0.2533 0.5801 0.054 Uiso 1 1 calc R
H52B H 1.3652 0.2658 0.7165 0.054 Uiso 1 1 calc R
C110 C 1.1902(8) 0.0628(3) 0.2580(8) 0.045(3) Uani 1 1 d .
H11A H 1.2507 0.0680 0.2321 0.067 Uiso 1 1 calc R
H11B H 1.1144 0.0616 0.1887 0.067 Uiso 1 1 calc R
H11C H 1.2064 0.0387 0.3000 0.067 Uiso 1 1 calc R
C111 C 1.1720(8) 0.1330(3) 0.2774(10) 0.055(3) Uani 1 1 d .
H11D H 1.2317 0.1360 0.2490 0.082 Uiso 1 1 calc R
H11E H 1.1786 0.1535 0.3323 0.082 Uiso 1 1 calc R
H11F H 1.0949 0.1337 0.2097 0.082 Uiso 1 1 calc R
C131 C 0.7847(11) 0.0313(3) -0.1110(9) 0.076(4) Uani 1 1 d .
H13A H 0.7626 0.0064 -0.1473 0.114 Uiso 1 1 calc R
H13B H 0.8429 0.0424 -0.1326 0.114 Uiso 1 1 calc R
H13C H 0.7160 0.0476 -0.1396 0.114 Uiso 1 1 calc R
C151 C 0.9180(9) -0.0503(3) 0.2640(11) 0.075(4) Uani 1 1 d .
H15A H 0.9551 -0.0477 0.3506 0.113 Uiso 1 1 calc R
H15B H 0.9666 -0.0660 0.2397 0.113 Uiso 1 1 calc R
H15C H 0.8415 -0.0620 0.2382 0.113 Uiso 1 1 calc R
C210 C 0.6110(8) 0.2589(3) 0.1769(9) 0.051(3) Uani 1 1 d .
H21A H 0.5334 0.2520 0.1164 0.077 Uiso 1 1 calc R
H21B H 0.6242 0.2858 0.1706 0.077 Uiso 1 1 calc R
H21C H 0.6165 0.2535 0.2559 0.077 Uiso 1 1 calc R
C211 C 0.8278(8) 0.2471(3) 0.2541(9) 0.053(3) Uani 1 1 d .
H21D H 0.8870 0.2329 0.2414 0.079 Uiso 1 1 calc R
H21E H 0.8338 0.2414 0.3331 0.079 Uiso 1 1 calc R
H21F H 0.8397 0.2741 0.2482 0.079 Uiso 1 1 calc R
C231 C 0.5387(8) 0.1251(3) -0.2660(8) 0.050(3) Uani 1 1 d .
H23A H 0.4757 0.1242 -0.2417 0.075 Uiso 1 1 calc R
H23B H 0.5503 0.1000 -0.2912 0.075 Uiso 1 1 calc R
H23C H 0.5184 0.1427 -0.3321 0.075 Uiso 1 1 calc R
C251 C 0.9741(8) 0.1544(3) -0.0961(9) 0.052(3) Uani 1 1 d .
H25A H 0.9566 0.1475 -0.1780 0.079 Uiso 1 1 calc R
H25B H 1.0318 0.1369 -0.0413 0.079 Uiso 1 1 calc R
H25C H 1.0051 0.1800 -0.0799 0.079 Uiso 1 1 calc R
C310 C 0.7297(9) 0.0206(3) 0.5184(10) 0.074(4) Uani 1 1 d .
H31A H 0.8084 0.0285 0.5733 0.112 Uiso 1 1 calc R
H31B H 0.7340 -0.0018 0.4750 0.112 Uiso 1 1 calc R
H31C H 0.6854 0.0148 0.5633 0.112 Uiso 1 1 calc R
C311 C 0.5438(8) 0.0381(3) 0.3441(8) 0.047(3) Uani 1 1 d .
H31D H 0.4981 0.0345 0.3887 0.070 Uiso 1 1 calc R
H31E H 0.5496 0.0142 0.3081 0.070 Uiso 1 1 calc R
H31F H 0.5057 0.0568 0.2815 0.070 Uiso 1 1 calc R
C331 C 0.3216(9) 0.1473(3) 0.0652(10) 0.073(4) Uani 1 1 d .
H33A H 0.2507 0.1443 -0.0089 0.110 Uiso 1 1 calc R
H33B H 0.3524 0.1728 0.0690 0.110 Uiso 1 1 calc R
H33C H 0.3038 0.1433 0.1328 0.110 Uiso 1 1 calc R
C351 C 0.4563(10) 0.0386(3) -0.1143(9) 0.075(4) Uani 1 1 d .
H35A H 0.5249 0.0228 -0.0946 0.113 Uiso 1 1 calc R
H35B H 0.4383 0.0522 -0.1884 0.113 Uiso 1 1 calc R
H35C H 0.3900 0.0228 -0.1241 0.113 Uiso 1 1 calc R

loop_
_atom_site_aniso_label
_atom_site_aniso_U_11
_atom_site_aniso_U_22
_atom_site_aniso_U_33
_atom_site_aniso_U_23
_atom_site_aniso_U_13
_atom_site_aniso_U_12
Nb1 0.0213(4) 0.0308(5) 0.0226(4) -0.0015(4) 0.0090(3) 0.0017(4)
P1 0.0321(14) 0.0493(16) 0.0356(14) -0.0100(12) 0.0194(12) -0.0119(12)
O1 0.030(3) 0.032(3) 0.028(3) -0.007(3) 0.015(3) -0.004(3)
N1 0.030(4) 0.041(5) 0.025(4) -0.001(3) 0.016(3) -0.004(3)
N2 0.024(4) 0.017(4) 0.035(4) -0.005(3) 0.012(3) -0.004(3)
N3 0.031(4) 0.024(4) 0.034(4) 0.005(3) 0.010(3) 0.007(3)
C11 0.016(4) 0.029(5) 0.031(5) -0.010(4) 0.010(4) 0.000(4)
C12 0.033(5) 0.048(6) 0.036(6) -0.002(5) 0.015(5) 0.001(5)
C13 0.046(7) 0.051(7) 0.046(6) -0.020(6) 0.007(5) 0.002(5)
C14 0.037(6) 0.043(7) 0.071(8) -0.028(6) 0.016(6) -0.007(5)
C15 0.021(5) 0.034(6) 0.061(7) -0.004(5) 0.006(5) 0.003(4)
C16 0.017(5) 0.044(6) 0.040(5) -0.005(5) 0.008(4) -0.001(4)
C17 0.028(5) 0.039(6) 0.029(5) -0.011(4) 0.012(4) 0.001(4)
C18 0.025(5) 0.040(6) 0.047(6) -0.007(5) 0.016(5) -0.002(4)
C19 0.042(6) 0.062(7) 0.059(7) -0.018(6) 0.021(5) 0.000(5)
C21 0.016(5) 0.029(5) 0.025(5) 0.004(4) 0.005(4) 0.000(4)
C22 0.023(5) 0.032(5) 0.030(5) -0.003(4) 0.009(4) 0.006(4)
C23 0.037(6) 0.033(6) 0.032(5) -0.001(4) 0.010(4) 0.003(4)
C24 0.043(6) 0.041(6) 0.034(5) -0.001(4) 0.021(5) -0.001(4)
C25 0.030(5) 0.038(5) 0.041(6) 0.005(5) 0.020(5) 0.000(4)
C26 0.028(5) 0.042(6) 0.025(5) 0.001(4) 0.011(4) 0.000(4)
C27 0.024(5) 0.043(6) 0.026(5) 0.003(4) 0.016(4) 0.010(4)
C28 0.026(5) 0.027(5) 0.041(5) -0.005(4) 0.014(4) 0.000(4)
C29 0.072(8) 0.037(6) 0.063(7) 0.009(5) 0.043(6) 0.008(5)
C31 0.009(4) 0.027(5) 0.033(5) 0.009(4) 0.002(4) -0.004(4)
C32 0.042(6) 0.024(5) 0.045(6) 0.002(4) 0.026(5) -0.001(4)
C33 0.046(7) 0.039(6) 0.071(8) 0.005(6) 0.023(6) -0.009(5)
C34 0.020(5) 0.051(7) 0.050(7) 0.012(6) -0.008(5) -0.014(5)
C35 0.050(7) 0.043(6) 0.036(6) -0.001(5) 0.010(5) -0.017(5)
C36 0.032(5) 0.028(5) 0.036(5) -0.009(4) 0.006(5) -0.008(4)
C37 0.020(5) 0.042(6) 0.051(6) 0.010(5) 0.007(4) 0.000(4)
C38 0.020(5) 0.043(6) 0.038(5) 0.015(5) 0.013(4) -0.002(4)
C39 0.064(8) 0.081(8) 0.057(7) -0.010(6) 0.043(6) -0.022(6)
C41 0.026(5) 0.027(5) 0.028(5) 0.003(4) 0.009(4) -0.001(4)
C42 0.029(5) 0.027(5) 0.026(5) 0.006(4) 0.010(4) 0.002(4)
C43 0.050(7) 0.058(7) 0.047(6) -0.012(5) 0.026(5) 0.001(5)
C44 0.036(6) 0.046(6) 0.036(6) -0.008(5) 0.013(4) -0.007(5)
C45 0.040(6) 0.035(6) 0.043(6) -0.002(5) 0.018(5) 0.003(4)
C46 0.025(5) 0.050(6) 0.036(6) 0.007(5) 0.012(4) 0.003(4)
C47 0.035(6) 0.035(5) 0.045(6) 0.003(5) 0.012(5) 0.005(4)
C48 0.052(6) 0.034(6) 0.037(6) -0.003(5) 0.026(5) 0.002(5)
C49 0.042(6) 0.062(7) 0.028(5) -0.008(5) 0.011(5) -0.005(5)
C51 0.035(6) 0.043(6) 0.041(6) 0.003(5) 0.008(5) -0.004(5)
C52 0.038(6) 0.052(6) 0.043(6) 0.004(5) 0.017(5) -0.001(5)
C110 0.036(6) 0.054(6) 0.043(6) -0.018(5) 0.016(5) -0.001(5)
C111 0.043(6) 0.052(6) 0.083(8) -0.001(6) 0.040(6) -0.008(5)
C131 0.085(9) 0.072(8) 0.051(7) -0.031(6) 0.011(6) 0.007(7)
C151 0.046(7) 0.046(7) 0.105(10) -0.001(7) 0.006(7) -0.009(6)
C210 0.041(6) 0.039(6) 0.080(8) -0.012(5) 0.032(6) 0.008(5)
C211 0.046(7) 0.036(6) 0.060(7) -0.009(5) 0.008(5) -0.002(5)
C231 0.043(6) 0.063(7) 0.036(5) -0.012(5) 0.009(5) -0.010(5)
C251 0.050(7) 0.065(7) 0.059(7) -0.006(6) 0.040(6) -0.003(5)
C310 0.042(7) 0.107(10) 0.075(8) 0.039(7) 0.025(6) -0.002(6)
C311 0.039(6) 0.054(6) 0.054(6) 0.001(5) 0.027(5) -0.011(5)
C331 0.061(8) 0.097(9) 0.086(9) 0.047(7) 0.054(7) 0.042(7)
C351 0.089(9) 0.056(8) 0.053(7) -0.014(6) 0.006(6) -0.026(6)

loop_
_atom_type_symbol
_atom_type_description
_atom_type_scat_dispersion_real
_atom_type_scat_dispersion_imag
_atom_type_scat_source
C C 0.0033 0.0016 'International Tables Vol C Tables 4.2.6.8 and 6.1.1.4'
H H 0.0000 0.0000 'International Tables Vol C Tables 4.2.6.8 and 6.1.1.4'
N N 0.0061 0.0033 'International Tables Vol C Tables 4.2.6.8 and 6.1.1.4'
O O 0.0106 0.0060 'International Tables Vol C Tables 4.2.6.8 and 6.1.1.4'
P P 0.1023 0.0942 'International Tables Vol C Tables 4.2.6.8 and 6.1.1.4'
Nb Nb -2.0727 0.6215 'International Tables Vol C Tables 4.2.6.8 and 6.1.1.4'

loop_
_geom_angle_atom_site_label_1
_geom_angle_atom_site_label_2
_geom_angle_atom_site_label_3
_geom_angle
N2 Nb1 N3 99.3(3)
N2 Nb1 N1 120.3(3)
N3 Nb1 N1 95.7(3)
N2 Nb1 O1 97.1(2)
N3 Nb1 O1 159.4(2)
N1 Nb1 O1 86.7(2)
N2 Nb1 P1 117.9(2)
N3 Nb1 P1 93.0(2)
N1 Nb1 P1 118.52(19)
O1 Nb1 P1 68.18(15)
N2 Nb1 C41 110.0(2)
N3 Nb1 C41 131.6(3)
N1 Nb1 C41 101.2(3)
O1 Nb1 C41 28.8(2)
P1 Nb1 C41 39.37(18)
C41 P1 Nb1 76.6(3)
C41 O1 Nb1 98.4(5)
C11 N1 C17 113.9(6)
C11 N1 Nb1 121.2(5)
C17 N1 Nb1 122.2(5)
C21 N2 C27 114.0(6)
C21 N2 Nb1 123.7(5)
C27 N2 Nb1 121.0(5)
C31 N3 C37 113.7(6)
C31 N3 Nb1 122.0(5)
C37 N3 Nb1 123.0(5)
C12 C11 C16 116.6(8)
C12 C11 N1 120.6(8)
C16 C11 N1 122.8(7)
C11 C12 C13 122.7(9)
C14 C13 C12 117.8(9)
C14 C13 C131 121.5(9)
C12 C13 C131 120.6(10)
C13 C14 C15 121.5(9)
C16 C15 C14 118.1(9)
C16 C15 C151 121.9(9)
C14 C15 C151 120.0(9)
C15 C16 C11 123.2(8)
N1 C17 C18 115.9(7)
C110 C18 C111 108.6(8)
C110 C18 C17 113.8(7)
C111 C18 C17 110.4(7)
C110 C18 C19 108.7(7)
C111 C18 C19 109.0(8)
C17 C18 C19 106.1(7)
C22 C21 C26 119.9(8)
C22 C21 N2 122.7(7)
C26 C21 N2 117.3(7)
C21 C22 C23 121.0(8)
C22 C23 C24 118.4(8)
C22 C23 C231 121.5(8)
C24 C23 C231 120.1(8)
C25 C24 C23 121.2(8)
C24 C25 C26 119.3(8)
C24 C25 C251 119.5(8)
C26 C25 C251 121.2(8)
C25 C26 C21 120.2(8)
N2 C27 C28 118.8(7)
C27 C28 C210 107.5(7)
C27 C28 C29 112.7(7)
C210 C28 C29 107.9(8)
C27 C28 C211 110.1(7)
C210 C28 C211 109.1(7)
C29 C28 C211 109.4(8)
C36 C31 C32 118.8(7)
C36 C31 N3 121.0(7)
C32 C31 N3 120.1(8)
C31 C32 C33 120.0(9)
C34 C33 C32 118.8(9)
C34 C33 C331 124.0(10)
C32 C33 C331 117.1(10)
C33 C34 C35 122.9(9)
C34 C35 C36 118.0(9)
C34 C35 C351 121.1(9)
C36 C35 C351 120.9(10)
C31 C36 C35 121.4(9)
N3 C37 C38 120.6(7)
C310 C38 C39 110.7(9)
C310 C38 C311 107.5(8)
C39 C38 C311 109.3(8)
C310 C38 C37 106.0(7)
C39 C38 C37 111.2(7)
C311 C38 C37 112.1(7)
O1 C41 C42 116.7(7)
O1 C41 P1 116.7(6)
C42 C41 P1 126.5(6)
O1 C41 Nb1 52.7(4)
C42 C41 Nb1 169.1(6)
P1 C41 Nb1 64.1(3)
C41 C42 C45 110.6(6)
C41 C42 C44 111.8(7)
C45 C42 C44 109.2(7)
C41 C42 C43 109.8(7)
C45 C42 C43 108.2(7)
C44 C42 C43 107.0(7)
C46 C43 C42 109.4(7)
C42 C44 C48 111.4(7)
C42 C45 C51 111.8(7)
C52 C46 C47 110.0(8)
C52 C46 C43 110.1(7)
C47 C46 C43 108.0(7)
C46 C47 C48 110.7(7)
C49 C48 C47 110.5(8)
C49 C48 C44 108.0(7)
C47 C48 C44 107.1(7)
C48 C49 C51 111.9(8)
C49 C51 C52 109.8(8)
C49 C51 C45 108.0(8)
C52 C51 C45 107.4(8)
C46 C52 C51 111.6(8)

loop_
_geom_bond_atom_site_label_1
_geom_bond_atom_site_label_2
_geom_bond_distance
Nb1 N2 1.940(6)
Nb1 N3 2.001(7)
Nb1 N1 2.024(7)
Nb1 O1 2.167(5)
Nb1 P1 2.491(2)
Nb1 C41 2.694(8)
P1 C41 1.757(8)
O1 C41 1.314(9)
N1 C11 1.424(10)
N1 C17 1.489(10)
N2 C21 1.446(10)
N2 C27 1.490(9)
N3 C31 1.449(10)
N3 C37 1.475(10)
C11 C12 1.388(11)
C11 C16 1.391(11)
C12 C13 1.397(12)
C13 C14 1.377(14)
C13 C131 1.504(14)
C14 C15 1.404(13)
C15 C16 1.365(12)
C15 C151 1.507(13)
C17 C18 1.542(11)
C18 C110 1.525(11)
C18 C111 1.526(12)
C18 C19 1.546(12)
C21 C22 1.371(10)
C21 C26 1.399(10)
C22 C23 1.388(11)
C23 C24 1.409(11)
C23 C231 1.501(11)
C24 C25 1.375(11)
C25 C26 1.389(11)
C25 C251 1.525(11)
C27 C28 1.521(11)
C28 C210 1.525(11)
C28 C29 1.527(12)
C28 C211 1.534(11)
C31 C36 1.373(11)
C31 C32 1.391(11)
C32 C33 1.405(13)
C33 C34 1.337(14)
C33 C331 1.512(14)
C34 C35 1.377(13)
C35 C36 1.385(12)
C35 C351 1.512(13)
C37 C38 1.554(11)
C38 C310 1.495(12)
C38 C39 1.497(13)
C38 C311 1.546(11)
C41 C42 1.515(11)
C42 C45 1.519(11)
C42 C44 1.531(11)
C42 C43 1.574(12)
C43 C46 1.549(12)
C44 C48 1.560(12)
C45 C51 1.550(12)
C46 C52 1.495(12)
C46 C47 1.525(12)
C47 C48 1.533(12)
C48 C49 1.497(12)
C49 C51 1.518(12)
C51 C52 1.522(12)
